data_7055931
loop_
_publ_author_name
'Rend\'on-Nava, David'
'Mendoza-Espinosa, Daniel'
'Negr\'on-Silva, Guillermo E.'
'T\'ellez-Arreola, Jos\'e Luis'
'Mart\'inez-Torres, Ata\'ulfo'
'Valdez-Calder\'on, Alejandro'
'Gonz\'alez-Montiel, Simplicio'

_publ_section_title
;
 Chrysin functionalized NHC--Au(i) complexes: synthesis, characterization
 and effects on the nematode Caenorhabditis elegans
;
_journal_issue 5
_journal_name_full 'New J. Chem.'
_journal_page_first 2013
_journal_paper_doi 10.1039/C6NJ03299K
_journal_volume 41
_journal_year 2017
_chemical_formula_moiety 'C30 H28 Au Br N2 O4'
_chemical_formula_sum 'C30 H28 Au Br N2 O4'
_chemical_formula_weight 757.42
_chemical_name_systematic
; 
 ? 
;
_space_group_IT_number 2
_symmetry_cell_setting triclinic
_symmetry_space_group_name_Hall '-P 1'
_symmetry_space_group_name_H-M 'P -1'
_atom_sites_solution_hydrogens geom
_atom_sites_solution_primary direct
_atom_sites_solution_secondary difmap
_audit_creation_method SHELXL-97
_audit_update_record
;
2016-10-11 deposited with the CCDC.
2017-01-11 downloaded from the CCDC.
;
_cell_angle_alpha 72.425(4)
_cell_angle_beta 85.000(3)
_cell_angle_gamma 84.651(3)
_cell_formula_units_Z 4
_cell_length_a 8.2203(3)
_cell_length_b 17.0001(7)
_cell_length_c 21.4579(8)
_cell_measurement_reflns_used 500
_cell_measurement_temperature 293(2)
_cell_measurement_theta_max 25
_cell_measurement_theta_min 2
_cell_volume 2840.7(2)
_computing_cell_refinement CrisAlisPro
_computing_data_collection 'Agilent Gemini'
_computing_data_reduction CrisAlisPro
_computing_molecular_graphics ORTEP
_computing_publication_material ORTEP
_computing_structure_refinement 'SHELXL-97 (Sheldrick, 1997)'
_computing_structure_solution 'SHELXS-97 (Sheldrick, 1990)'
_diffrn_ambient_temperature 293(2)
_diffrn_detector_area_resol_mean 'not recorded'
_diffrn_measured_fraction_theta_full 0.996
_diffrn_measured_fraction_theta_max 0.774
_diffrn_measurement_device_type 'phi and omega scans'
_diffrn_measurement_method 'not recorded'
_diffrn_radiation_monochromator graphite
_diffrn_radiation_source 'fine-focus sealed tube'
_diffrn_radiation_type CuK\a
_diffrn_radiation_wavelength 1.54178
_diffrn_reflns_av_R_equivalents 0.0372
_diffrn_reflns_av_sigmaI/netI 0.0408
_diffrn_reflns_limit_h_max 8
_diffrn_reflns_limit_h_min -10
_diffrn_reflns_limit_k_max 21
_diffrn_reflns_limit_k_min -20
_diffrn_reflns_limit_l_max 26
_diffrn_reflns_limit_l_min -21
_diffrn_reflns_number 20703
_diffrn_reflns_theta_full 20.00
_diffrn_reflns_theta_max 77.50
_diffrn_reflns_theta_min 2.94
_diffrn_standards_interval_count 'not recorded'
_diffrn_standards_number 'not recorded'
_exptl_absorpt_coefficient_mu 11.684
_exptl_absorpt_correction_T_max 0.560
_exptl_absorpt_correction_T_min 0.430
_exptl_absorpt_correction_type multi-scan
_exptl_absorpt_process_details sadabs
_exptl_crystal_colour Yellow
_exptl_crystal_density_diffrn 1.771
_exptl_crystal_density_method 'not measured'
_exptl_crystal_description Needle
_exptl_crystal_F_000 1472
_exptl_crystal_size_max 0.12
_exptl_crystal_size_mid 0.07
_exptl_crystal_size_min 0.05
_refine_diff_density_max 2.035
_refine_diff_density_min -0.770
_refine_diff_density_rms 0.121
_refine_ls_extinction_method none
_refine_ls_goodness_of_fit_ref 1.041
_refine_ls_hydrogen_treatment constr
_refine_ls_matrix_type full
_refine_ls_number_parameters 685
_refine_ls_number_reflns 9362
_refine_ls_number_restraints 0
_refine_ls_restrained_S_all 1.041
_refine_ls_R_factor_all 0.0554
_refine_ls_R_factor_gt 0.0449
_refine_ls_shift/su_max 0.001
_refine_ls_shift/su_mean 0.000
_refine_ls_structure_factor_coef Fsqd
_refine_ls_weighting_details 'calc w=1/[\s^2^(Fo^2^)+(0.0777P)^2^+1.0804P] where P=(Fo^2^+2Fc^2^)/3'
_refine_ls_weighting_scheme calc
_refine_ls_wR_factor_gt 0.1207
_refine_ls_wR_factor_ref 0.1305
_reflns_number_gt 7601
_reflns_number_total 9362
_reflns_threshold_expression >2sigma(I)
_cod_data_source_file c6nj03299k1.cif
_cod_data_source_block dm-61
_cod_depositor_comments
;
The following automatic conversions were performed:

'_symmetry_cell_setting' value 'Triclinic' changed to 'triclinic'
according to
/usr/data/users/saulius/crontab/automatic-downloads/rss-feeds/RSC/lib/dictionaries/cif_core.dic
dictionary named 'cif_core.dic' version 2.4.2 from 2011-04-26.

Automatic conversion script
Id: cif_fix_values 4268 2015-11-12 08:31:59Z antanas 

 Adding full bibliography for 7055931--7055932.cif.
;
_cod_original_cell_volume 2840.73(19)
_cod_original_sg_symbol_H-M P-1
_cod_database_code 7055931

loop_
_symmetry_equiv_pos_as_xyz
'x, y, z'
'-x, -y, -z'

loop_
_atom_site_label
_atom_site_type_symbol
_atom_site_fract_x
_atom_site_fract_y
_atom_site_fract_z
_atom_site_U_iso_or_equiv
_atom_site_adp_type
_atom_site_occupancy
_atom_site_symmetry_multiplicity
_atom_site_calc_flag
_atom_site_refinement_flags
Au1 Au -0.35662(3) 0.792413(18) 0.351549(14) 0.05098(10) Uani 1 1 d .
Au2 Au 1.76713(3) 0.693655(17) -0.277596(14) 0.04937(10) Uani 1 1 d .
Br1 Br -0.39961(12) 0.65466(6) 0.35295(5) 0.0754(3) Uani 1 1 d .
Br2 Br 1.82640(13) 0.83179(6) -0.28726(6) 0.0780(3) Uani 1 1 d .
C1 C -0.3194(8) 0.9050(4) 0.3553(3) 0.0461(14) Uani 1 1 d .
C33 C 1.7100(8) 0.5791(4) -0.2697(3) 0.0458(14) Uani 1 1 d .
O4 O 0.3631(5) 0.8774(3) -0.0093(2) 0.0550(12) Uani 1 1 d .
O7 O 1.0452(6) 0.6705(4) 0.0889(3) 0.0625(14) Uani 1 1 d .
C36 C 1.8571(9) 0.5599(4) -0.3703(4) 0.0520(16) Uani 1 1 d .
N2 N -0.2366(9) 0.9647(4) 0.3153(3) 0.0586(15) Uani 1 1 d .
N1 N -0.3738(8) 0.9328(4) 0.4065(3) 0.0582(15) Uani 1 1 d .
N4 N 1.6153(8) 0.5314(4) -0.2207(3) 0.0582(15) Uani 1 1 d .
O6 O 0.5497(7) 0.6699(4) 0.0913(3) 0.0819(19) Uani 1 1 d .
C22 C 0.3108(8) 0.9248(5) 0.0816(3) 0.0526(17) Uani 1 1 d .
H22A H 0.1995 0.9275 0.0756 0.063 Uiso 1 1 calc R
C27 C 0.3759(9) 0.8328(5) -0.1030(3) 0.0578(18) Uani 1 1 d .
C13 C -0.1571(10) 0.9645(5) 0.2508(3) 0.0594(19) Uani 1 1 d .
H13A H -0.2082 1.0095 0.2172 0.071 Uiso 1 1 calc R
H13B H -0.1769 0.9132 0.2427 0.071 Uiso 1 1 calc R
C57 C 0.9470(10) 0.6930(5) 0.1372(4) 0.061(2) Uani 1 1 d .
O5 O 0.5842(7) 0.6261(4) -0.0151(4) 0.092(2) Uani 1 1 d .
H1B H 0.5361 0.6389 0.0160 0.137 Uiso 1 1 calc R
N3 N 1.7519(7) 0.5355(4) -0.3107(3) 0.0538(14) Uani 1 1 d .
C21 C 0.4243(8) 0.8994(4) 0.0397(3) 0.0498(16) Uani 1 1 d .
C45 C 1.5408(9) 0.5529(5) -0.1628(4) 0.063(2) Uani 1 1 d .
H45A H 1.5797 0.6048 -0.1622 0.075 Uiso 1 1 calc R
H45B H 1.5746 0.5105 -0.1236 0.075 Uiso 1 1 calc R
C63 C 1.2928(10) 0.7513(5) 0.2114(4) 0.068(2) Uani 1 1 d .
H63A H 1.4032 0.7604 0.2018 0.081 Uiso 1 1 calc R
C41 C 2.0264(9) 0.5505(5) -0.3636(4) 0.0587(18) Uani 1 1 d .
C38 C 1.8964(11) 0.6082(6) -0.4847(4) 0.070(2) Uani 1 1 d .
H38A H 1.8532 0.6267 -0.5257 0.084 Uiso 1 1 calc R
O8 O 1.1147(7) 0.5852(4) -0.1028(3) 0.0760(17) Uani 1 1 d .
C28 C 0.4582(11) 0.8192(7) -0.1590(4) 0.083(3) Uani 1 1 d .
H28A H 0.5705 0.8242 -0.1662 0.099 Uiso 1 1 calc R
C34 C 1.6835(11) 0.4595(5) -0.2896(5) 0.073(2) Uani 1 1 d .
H34A H 1.6947 0.4186 -0.3106 0.087 Uiso 1 1 calc R
C5 C -0.3930(9) 0.8430(5) 0.5191(3) 0.0558(17) Uani 1 1 d .
C46 C 1.3604(10) 0.5607(6) -0.1623(4) 0.067(2) Uani 1 1 d .
H46A H 1.3209 0.5092 -0.1634 0.081 Uiso 1 1 calc R
H46B H 1.3258 0.6040 -0.2009 0.081 Uiso 1 1 calc R
C54 C 1.0854(9) 0.6265(5) -0.0042(4) 0.0600(19) Uani 1 1 d .
H54A H 1.1979 0.6258 -0.0016 0.072 Uiso 1 1 calc R
C25 C 0.4653(9) 0.8516(4) -0.0540(3) 0.0548(17) Uani 1 1 d .
C47 C 1.2878(9) 0.5816(5) -0.1007(4) 0.063(2) Uani 1 1 d .
H47A H 1.3234 0.5393 -0.0618 0.075 Uiso 1 1 calc R
H47B H 1.3224 0.6343 -0.1001 0.075 Uiso 1 1 calc R
C9 C -0.6400(10) 0.8863(6) 0.4594(4) 0.066(2) Uani 1 1 d .
C12 C -0.7505(13) 0.7468(7) 0.6301(5) 0.098(4) Uani 1 1 d .
H12A H -0.8632 0.7505 0.6204 0.147 Uiso 1 1 calc R
H12B H -0.7418 0.7683 0.6662 0.147 Uiso 1 1 calc R
H12C H -0.7085 0.6900 0.6415 0.147 Uiso 1 1 calc R
C37 C 1.7900(10) 0.5872(5) -0.4306(4) 0.0605(19) Uani 1 1 d .
C19 C 0.6445(9) 0.9187(5) 0.0988(4) 0.066(2) Uani 1 1 d .
C23 C 0.7049(8) 0.8684(5) -0.0005(4) 0.062(2) Uani 1 1 d .
C53 C 0.9766(9) 0.6487(5) 0.0417(4) 0.0574(18) Uani 1 1 d .
C49 C 1.0213(9) 0.6052(5) -0.0540(4) 0.0607(19) Uani 1 1 d .
C56 C 0.7843(9) 0.6916(5) 0.1387(4) 0.064(2) Uani 1 1 d .
H56A H 0.7220 0.7049 0.1729 0.077 Uiso 1 1 calc R
C20 C 0.5917(9) 0.8951(5) 0.0458(4) 0.0552(17) Uani 1 1 d .
C18 C 0.5338(10) 0.9435(6) 0.1404(4) 0.072(2) Uani 1 1 d .
H18A H 0.5696 0.9589 0.1747 0.086 Uiso 1 1 calc R
O2 O 0.8577(6) 0.8650(4) 0.0040(4) 0.0852(19) Uani 1 1 d .
C55 C 0.7000(9) 0.6709(5) 0.0903(4) 0.066(2) Uani 1 1 d .
C50 C 0.8551(10) 0.6063(6) -0.0583(5) 0.071(2) Uani 1 1 d .
H50A H 0.8149 0.5931 -0.0928 0.086 Uiso 1 1 calc R
C7 C -0.6537(10) 0.7960(5) 0.5714(4) 0.062(2) Uani 1 1 d .
C3 C -0.3223(13) 1.0096(5) 0.3985(4) 0.077(3) Uani 1 1 d .
H3A H -0.3446 1.0416 0.4269 0.092 Uiso 1 1 calc R
C60 C 0.9701(11) 0.7226(6) 0.2420(4) 0.069(2) Uani 1 1 d .
H60A H 0.8610 0.7113 0.2533 0.083 Uiso 1 1 calc R
C40 C 2.1241(10) 0.5716(5) -0.4204(4) 0.067(2) Uani 1 1 d .
H40A H 2.2370 0.5642 -0.4175 0.080 Uiso 1 1 calc R
C35 C 1.5981(11) 0.4570(5) -0.2331(5) 0.076(3) Uani 1 1 d .
H35A H 1.5387 0.4137 -0.2070 0.091 Uiso 1 1 calc R
C51 C 0.7482(10) 0.6270(5) -0.0117(4) 0.064(2) Uani 1 1 d .
C24 C 0.6303(9) 0.8473(5) -0.0508(4) 0.067(2) Uani 1 1 d .
H24A H 0.6971 0.8300 -0.0822 0.080 Uiso 1 1 calc R
C59 C 1.0430(9) 0.7163(5) 0.1813(4) 0.0567(18) Uani 1 1 d .
C61 C 1.0564(12) 0.7446(6) 0.2834(5) 0.080(3) Uani 1 1 d .
H61A H 1.0049 0.7502 0.3223 0.096 Uiso 1 1 calc R
C30 C 0.2091(12) 0.7915(6) -0.1945(4) 0.074(2) Uani 1 1 d .
H30A H 0.1531 0.7765 -0.2245 0.089 Uiso 1 1 calc R
C62 C 1.2189(12) 0.7590(6) 0.2699(4) 0.075(2) Uani 1 1 d .
H62A H 1.2779 0.7737 0.2992 0.090 Uiso 1 1 calc R
C52 C 0.8085(9) 0.6494(5) 0.0394(4) 0.0568(18) Uani 1 1 d .
C17 C 0.3653(9) 0.9463(5) 0.1327(4) 0.0592(19) Uani 1 1 d .
C64 C 1.2077(9) 0.7305(5) 0.1672(4) 0.0592(18) Uani 1 1 d .
H64A H 1.2599 0.7260 0.1281 0.071 Uiso 1 1 calc R
C29 C 0.3726(12) 0.7985(7) -0.2034(4) 0.081(3) Uani 1 1 d .
H29A H 0.4285 0.7892 -0.2403 0.097 Uiso 1 1 calc R
C11 C -0.2100(10) 0.8410(8) 0.5213(5) 0.097(4) Uani 1 1 d .
H11A H -0.1780 0.8081 0.5639 0.146 Uiso 1 1 calc R
H11B H -0.1776 0.8962 0.5127 0.146 Uiso 1 1 calc R
H11C H -0.1576 0.8172 0.4887 0.146 Uiso 1 1 calc R
C32 C 0.2075(9) 0.8266(5) -0.0943(4) 0.062(2) Uani 1 1 d .
H32A H 0.1499 0.8357 -0.0576 0.074 Uiso 1 1 calc R
C42 C 1.6059(11) 0.5913(7) -0.4363(5) 0.086(3) Uani 1 1 d .
H42A H 1.5819 0.6119 -0.4816 0.129 Uiso 1 1 calc R
H42B H 1.5520 0.6275 -0.4130 0.129 Uiso 1 1 calc R
H42C H 1.5675 0.5369 -0.4179 0.129 Uiso 1 1 calc R
C43 C 2.1764(14) 0.6256(8) -0.5423(5) 0.106(4) Uani 1 1 d .
H43A H 2.1134 0.6462 -0.5803 0.158 Uiso 1 1 calc R
H43B H 2.2437 0.5773 -0.5452 0.158 Uiso 1 1 calc R
H43C H 2.2447 0.6674 -0.5402 0.158 Uiso 1 1 calc R
C31 C 0.1269(11) 0.8069(6) -0.1403(4) 0.068(2) Uani 1 1 d .
H31A H 0.0139 0.8040 -0.1347 0.081 Uiso 1 1 calc R
C39 C 2.0631(11) 0.6034(6) -0.4819(4) 0.070(2) Uani 1 1 d .
C4 C -0.4724(9) 0.8868(4) 0.4628(3) 0.0484(15) Uani 1 1 d .
C44 C 2.1005(11) 0.5195(6) -0.2977(4) 0.079(3) Uani 1 1 d .
H44A H 2.2177 0.5179 -0.3040 0.118 Uiso 1 1 calc R
H44B H 2.0674 0.4649 -0.2753 0.118 Uiso 1 1 calc R
H44C H 2.0635 0.5560 -0.2721 0.118 Uiso 1 1 calc R
C2 C -0.2327(14) 1.0292(5) 0.3411(4) 0.085(3) Uani 1 1 d .
H2A H -0.1785 1.0773 0.3225 0.101 Uiso 1 1 calc R
C8 C -0.7262(9) 0.8390(6) 0.5152(4) 0.068(2) Uani 1 1 d .
H8A H -0.8384 0.8368 0.5139 0.082 Uiso 1 1 calc R
C6 C -0.4882(10) 0.7996(5) 0.5723(4) 0.065(2) Uani 1 1 d .
H6A H -0.4375 0.7714 0.6106 0.078 Uiso 1 1 calc R
C10 C -0.7217(13) 0.9342(9) 0.3975(5) 0.108(4) Uani 1 1 d .
H10A H -0.6412 0.9624 0.3654 0.162 Uiso 1 1 calc R
H10B H -0.8035 0.9739 0.4069 0.162 Uiso 1 1 calc R
H10C H -0.7723 0.8967 0.3808 0.162 Uiso 1 1 calc R
O3 O 0.2689(6) 0.9704(4) 0.1785(3) 0.0679(15) Uani 1 1 d .
O1 O 0.8086(7) 0.9159(5) 0.1064(4) 0.092(2) Uani 1 1 d .
H1A H 0.8600 0.9000 0.0775 0.138 Uiso 1 1 calc R
C15 C 0.0955(9) 0.9663(5) 0.1793(4) 0.0574(18) Uani 1 1 d .
H15A H 0.0707 0.9143 0.1736 0.069 Uiso 1 1 calc R
H15B H 0.0501 1.0112 0.1440 0.069 Uiso 1 1 calc R
C14 C 0.0239(9) 0.9733(5) 0.2446(4) 0.0592(18) Uani 1 1 d .
H14A H 0.0758 0.9306 0.2795 0.071 Uiso 1 1 calc R
H14B H 0.0449 1.0266 0.2489 0.071 Uiso 1 1 calc R

loop_
_atom_site_aniso_label
_atom_site_aniso_U_11
_atom_site_aniso_U_22
_atom_site_aniso_U_33
_atom_site_aniso_U_23
_atom_site_aniso_U_13
_atom_site_aniso_U_12
Au1 0.05154(17) 0.05682(18) 0.05288(18) -0.02957(13) 0.00806(13) -0.01134(13)
Au2 0.04998(16) 0.04940(17) 0.05436(18) -0.02456(12) 0.00569(12) -0.00937(12)
Br1 0.0771(6) 0.0676(5) 0.0934(6) -0.0418(5) 0.0133(5) -0.0219(5)
Br2 0.0801(6) 0.0618(5) 0.1029(7) -0.0385(5) 0.0038(5) -0.0206(5)
C1 0.053(4) 0.048(3) 0.051(4) -0.035(3) 0.001(3) -0.005(3)
C33 0.048(3) 0.044(3) 0.051(4) -0.022(3) 0.007(3) -0.011(3)
O4 0.040(2) 0.076(3) 0.049(3) -0.021(2) 0.006(2) -0.007(2)
O7 0.048(3) 0.081(4) 0.060(3) -0.027(3) 0.019(2) -0.008(3)
C36 0.052(4) 0.056(4) 0.055(4) -0.029(3) 0.012(3) -0.009(3)
N2 0.082(4) 0.053(3) 0.049(3) -0.029(3) 0.002(3) -0.009(3)
N1 0.070(4) 0.058(4) 0.051(3) -0.025(3) 0.012(3) -0.009(3)
N4 0.061(4) 0.056(3) 0.061(4) -0.026(3) 0.019(3) -0.014(3)
O6 0.050(3) 0.097(5) 0.093(4) -0.028(4) 0.024(3) -0.007(3)
C22 0.040(3) 0.067(4) 0.052(4) -0.018(3) 0.003(3) -0.014(3)
C27 0.062(4) 0.064(4) 0.043(4) -0.014(3) 0.007(3) 0.001(4)
C13 0.068(5) 0.074(5) 0.042(4) -0.025(3) 0.004(3) -0.019(4)
C57 0.061(4) 0.061(4) 0.053(4) -0.011(3) 0.020(3) -0.002(4)
O5 0.047(3) 0.110(5) 0.118(5) -0.035(4) -0.001(3) -0.012(3)
N3 0.053(3) 0.045(3) 0.065(4) -0.020(3) 0.013(3) -0.011(3)
C21 0.045(3) 0.052(4) 0.048(4) -0.010(3) 0.006(3) -0.009(3)
C45 0.058(4) 0.069(5) 0.061(4) -0.023(4) 0.011(3) -0.011(4)
C63 0.064(5) 0.060(5) 0.074(5) -0.019(4) 0.005(4) 0.002(4)
C41 0.057(4) 0.061(4) 0.063(4) -0.029(4) 0.008(4) 0.000(3)
C38 0.080(6) 0.084(6) 0.049(4) -0.025(4) 0.002(4) -0.002(5)
O8 0.056(3) 0.101(5) 0.085(4) -0.051(4) 0.010(3) -0.009(3)
C28 0.067(5) 0.112(8) 0.059(5) -0.017(5) 0.007(4) 0.006(5)
C34 0.090(6) 0.056(4) 0.083(6) -0.040(4) 0.031(5) -0.026(4)
C5 0.058(4) 0.068(5) 0.045(4) -0.024(3) 0.001(3) -0.002(4)
C46 0.070(5) 0.077(5) 0.062(5) -0.033(4) 0.002(4) -0.005(4)
C54 0.041(3) 0.071(5) 0.069(5) -0.026(4) 0.014(3) -0.011(3)
C25 0.052(4) 0.054(4) 0.052(4) -0.009(3) 0.010(3) -0.004(3)
C47 0.058(4) 0.076(5) 0.066(5) -0.040(4) 0.011(4) -0.010(4)
C9 0.058(4) 0.089(6) 0.058(4) -0.036(4) -0.006(4) 0.010(4)
C12 0.116(8) 0.099(8) 0.088(7) -0.048(6) 0.044(6) -0.037(7)
C37 0.058(4) 0.069(5) 0.058(4) -0.025(4) 0.002(3) -0.004(4)
C19 0.047(4) 0.068(5) 0.080(5) -0.016(4) 0.003(4) -0.012(4)
C23 0.041(3) 0.058(4) 0.079(5) -0.012(4) 0.008(3) -0.002(3)
C53 0.059(4) 0.057(4) 0.054(4) -0.015(3) 0.013(3) -0.013(3)
C49 0.053(4) 0.070(5) 0.063(5) -0.028(4) 0.014(3) -0.011(4)
C56 0.055(4) 0.070(5) 0.058(4) -0.015(4) 0.026(4) -0.002(4)
C20 0.049(4) 0.054(4) 0.060(4) -0.012(3) -0.002(3) -0.007(3)
C18 0.060(5) 0.082(6) 0.077(5) -0.023(4) -0.012(4) -0.024(5)
O2 0.042(3) 0.106(5) 0.108(5) -0.036(4) 0.003(3) -0.002(3)
C55 0.047(4) 0.061(5) 0.081(5) -0.012(4) 0.015(4) -0.005(4)
C50 0.057(4) 0.078(6) 0.086(6) -0.031(5) 0.000(4) -0.018(4)
C7 0.065(5) 0.072(5) 0.060(4) -0.035(4) 0.017(4) -0.018(4)
C3 0.127(8) 0.053(4) 0.057(5) -0.030(4) 0.008(5) -0.008(5)
C60 0.070(5) 0.078(6) 0.061(5) -0.030(4) 0.010(4) 0.005(4)
C40 0.055(4) 0.078(5) 0.073(5) -0.034(4) 0.016(4) -0.012(4)
C35 0.090(6) 0.053(4) 0.087(6) -0.031(4) 0.034(5) -0.026(4)
C51 0.055(4) 0.070(5) 0.066(5) -0.017(4) 0.006(4) -0.010(4)
C24 0.055(4) 0.076(5) 0.063(5) -0.016(4) 0.013(4) 0.001(4)
C59 0.058(4) 0.052(4) 0.054(4) -0.013(3) 0.013(3) 0.004(3)
C61 0.084(6) 0.098(7) 0.061(5) -0.038(5) 0.013(5) 0.013(5)
C30 0.080(6) 0.081(6) 0.061(5) -0.023(4) -0.008(4) 0.009(5)
C62 0.091(6) 0.069(5) 0.071(5) -0.034(4) -0.015(5) 0.014(5)
C52 0.054(4) 0.054(4) 0.059(4) -0.014(3) 0.014(3) -0.008(3)
C17 0.050(4) 0.063(4) 0.064(4) -0.016(4) -0.001(3) -0.014(4)
C64 0.063(4) 0.053(4) 0.059(4) -0.016(3) 0.006(4) -0.001(3)
C29 0.088(6) 0.105(7) 0.053(5) -0.038(5) -0.002(5) 0.023(6)
C11 0.053(5) 0.149(11) 0.081(6) -0.021(6) -0.005(4) -0.007(6)
C32 0.057(4) 0.072(5) 0.051(4) -0.016(3) 0.007(3) -0.003(4)
C42 0.064(5) 0.099(8) 0.098(7) -0.036(6) -0.005(5) 0.001(5)
C43 0.102(8) 0.127(10) 0.079(7) -0.027(6) 0.033(6) -0.012(7)
C31 0.064(5) 0.079(6) 0.062(5) -0.024(4) -0.002(4) -0.006(4)
C39 0.076(5) 0.079(6) 0.057(4) -0.023(4) 0.016(4) -0.018(5)
C4 0.060(4) 0.051(4) 0.041(3) -0.027(3) 0.004(3) 0.001(3)
C44 0.068(5) 0.096(7) 0.073(5) -0.030(5) -0.012(4) 0.009(5)
C2 0.142(9) 0.051(4) 0.067(5) -0.028(4) 0.022(6) -0.028(5)
C8 0.045(4) 0.092(6) 0.081(6) -0.048(5) 0.006(4) -0.008(4)
C6 0.069(5) 0.067(5) 0.056(4) -0.016(4) -0.002(4) 0.002(4)
C10 0.076(6) 0.173(13) 0.077(6) -0.040(7) -0.018(5) 0.008(7)
O3 0.053(3) 0.096(4) 0.071(3) -0.047(3) 0.000(3) -0.016(3)
O1 0.047(3) 0.120(6) 0.123(6) -0.054(5) -0.017(3) -0.009(3)
C15 0.059(4) 0.063(4) 0.057(4) -0.026(3) 0.003(3) -0.015(4)
C14 0.065(4) 0.068(5) 0.055(4) -0.032(4) -0.006(4) -0.005(4)

loop_
_atom_type_symbol
_atom_type_description
_atom_type_scat_dispersion_real
_atom_type_scat_dispersion_imag
_atom_type_scat_source
C C 0.0181 0.0091 'International Tables Vol C Tables 4.2.6.8 and 6.1.1.4'
H H 0.0000 0.0000 'International Tables Vol C Tables 4.2.6.8 and 6.1.1.4'
N N 0.0311 0.0180 'International Tables Vol C Tables 4.2.6.8 and 6.1.1.4'
O O 0.0492 0.0322 'International Tables Vol C Tables 4.2.6.8 and 6.1.1.4'
Br Br -0.6763 1.2805 'International Tables Vol C Tables 4.2.6.8 and 6.1.1.4'
Au Au -4.4197 7.2980 'International Tables Vol C Tables 4.2.6.8 and 6.1.1.4'

loop_
_geom_angle_atom_site_label_1
_geom_angle_atom_site_label_2
_geom_angle_atom_site_label_3
_geom_angle
C1 Au1 Br1 177.1(2)
C33 Au2 Br2 178.19(19)
N2 C1 N1 105.3(6)
N2 C1 Au1 131.7(5)
N1 C1 Au1 122.9(5)
N3 C33 N4 106.0(6)
N3 C33 Au2 128.1(5)
N4 C33 Au2 125.9(5)
C25 O4 C21 120.8(6)
C53 O7 C57 120.1(6)
C37 C36 C41 122.5(7)
C37 C36 N3 120.2(7)
C41 C36 N3 117.2(7)
C1 N2 C2 111.0(6)
C1 N2 C13 125.8(6)
C2 N2 C13 123.2(7)
C1 N1 C3 110.9(6)
C1 N1 C4 124.5(6)
C3 N1 C4 124.6(7)
C33 N4 C35 109.5(6)
C33 N4 C45 126.3(6)
C35 N4 C45 124.1(6)
C21 C22 C17 118.5(7)
C32 C27 C28 118.7(8)
C32 C27 C25 120.6(7)
C28 C27 C25 120.7(8)
N2 C13 C14 114.3(6)
C56 C57 O7 120.3(8)
C56 C57 C59 128.2(8)
O7 C57 C59 111.4(7)
C33 N3 C34 111.3(6)
C33 N3 C36 126.5(6)
C34 N3 C36 122.2(7)
O4 C21 C22 115.9(6)
O4 C21 C20 120.8(7)
C22 C21 C20 123.3(7)
N4 C45 C46 111.7(7)
C64 C63 C62 121.8(8)
C40 C41 C36 116.5(8)
C40 C41 C44 120.8(8)
C36 C41 C44 122.8(7)
C37 C38 C39 123.7(8)
C49 O8 C47 118.0(7)
C29 C28 C27 119.8(9)
C35 C34 N3 106.2(7)
C6 C5 C4 117.4(7)
C6 C5 C11 121.2(7)
C4 C5 C11 121.5(7)
C45 C46 C47 110.0(7)
C49 C54 C53 117.9(7)
C24 C25 O4 120.8(8)
C24 C25 C27 127.0(8)
O4 C25 C27 112.2(6)
O8 C47 C46 106.5(7)
C4 C9 C8 116.8(7)
C4 C9 C10 120.4(8)
C8 C9 C10 122.8(8)
C38 C37 C36 117.1(8)
C38 C37 C42 121.7(8)
C36 C37 C42 121.2(7)
C18 C19 O1 120.8(8)
C18 C19 C20 120.3(7)
O1 C19 C20 119.0(8)
O2 C23 C24 123.8(8)
O2 C23 C20 121.1(8)
C24 C23 C20 115.1(7)
O7 C53 C54 115.8(7)
O7 C53 C52 122.0(7)
C54 C53 C52 122.3(8)
O8 C49 C50 115.1(8)
O8 C49 C54 123.4(7)
C50 C49 C54 121.4(8)
C57 C56 C55 123.7(8)
C21 C20 C19 117.0(7)
C21 C20 C23 120.4(7)
C19 C20 C23 122.6(7)
C19 C18 C17 120.9(8)
O6 C55 C56 124.0(8)
O6 C55 C52 122.0(9)
C56 C55 C52 114.0(7)
C49 C50 C51 120.2(9)
C8 C7 C6 117.5(7)
C8 C7 C12 121.5(8)
C6 C7 C12 121.0(9)
C2 C3 N1 105.9(8)
C61 C60 C59 120.7(9)
C41 C40 C39 123.3(8)
C34 C35 N4 107.0(7)
O5 C51 C50 120.2(8)
O5 C51 C52 119.7(8)
C50 C51 C52 120.0(8)
C25 C24 C23 122.1(8)
C64 C59 C60 118.0(8)
C64 C59 C57 122.3(7)
C60 C59 C57 119.7(7)
C60 C61 C62 121.7(9)
C29 C30 C31 118.9(9)
C61 C62 C63 118.2(9)
C53 C52 C51 118.1(7)
C53 C52 C55 119.8(8)
C51 C52 C55 122.0(7)
O3 C17 C22 125.3(7)
O3 C17 C18 114.6(8)
C22 C17 C18 120.1(8)
C63 C64 C59 119.6(8)
C30 C29 C28 121.5(9)
C31 C32 C27 119.5(8)
C32 C31 C30 121.6(8)
C38 C39 C40 116.8(8)
C38 C39 C43 122.3(9)
C40 C39 C43 120.8(9)
C9 C4 C5 121.8(7)
C9 C4 N1 120.2(7)
C5 C4 N1 117.9(7)
C3 C2 N2 106.8(7)
C7 C8 C9 123.2(7)
C7 C6 C5 123.2(8)
C17 O3 C15 118.8(6)
O3 C15 C14 107.2(6)
C13 C14 C15 110.4(6)

loop_
_geom_bond_atom_site_label_1
_geom_bond_atom_site_label_2
_geom_bond_distance
Au1 C1 1.993(6)
Au1 Br1 2.3916(9)
Au2 C33 1.999(6)
Au2 Br2 2.3868(9)
C1 N2 1.315(9)
C1 N1 1.348(9)
C33 N3 1.317(9)
C33 N4 1.353(8)
O4 C25 1.364(9)
O4 C21 1.366(9)
O7 C53 1.359(10)
O7 C57 1.381(9)
C36 C37 1.382(11)
C36 C41 1.401(10)
C36 N3 1.453(9)
N2 C2 1.375(10)
N2 C13 1.478(10)
N1 C3 1.367(10)
N1 C4 1.450(9)
N4 C35 1.389(10)
N4 C45 1.467(10)
O6 C55 1.236(9)
C22 C21 1.371(10)
C22 C17 1.377(11)
C27 C32 1.390(10)
C27 C28 1.396(12)
C27 C25 1.460(11)
C13 C14 1.500(10)
C57 C56 1.337(11)
C57 C59 1.446(12)
O5 C51 1.358(9)
N3 C34 1.388(9)
C21 C20 1.386(9)
C45 C46 1.476(11)
C63 C64 1.368(12)
C63 C62 1.384(12)
C41 C40 1.371(11)
C41 C44 1.511(11)
C38 C37 1.368(11)
C38 C39 1.371(12)
O8 C49 1.353(9)
O8 C47 1.423(9)
C28 C29 1.375(13)
C34 C35 1.339(12)
C5 C6 1.379(10)
C5 C4 1.395(9)
C5 C11 1.506(11)
C46 C47 1.528(11)
C54 C49 1.384(11)
C54 C53 1.385(11)
C25 C24 1.358(10)
C9 C4 1.387(10)
C9 C8 1.400(12)
C9 C10 1.511(12)
C12 C7 1.495(11)
C37 C42 1.523(11)
C19 C18 1.348(12)
C19 O1 1.368(9)
C19 C20 1.426(12)
C23 O2 1.263(9)
C23 C24 1.435(12)
C23 C20 1.447(11)
C53 C52 1.386(10)
C49 C50 1.376(11)
C56 C55 1.440(12)
C18 C17 1.404(10)
C55 C52 1.461(11)
C50 C51 1.377(12)
C7 C8 1.361(12)
C7 C6 1.370(11)
C3 C2 1.346(12)
C60 C61 1.338(13)
C60 C59 1.417(11)
C40 C39 1.385(12)
C51 C52 1.406(12)
C59 C64 1.389(10)
C61 C62 1.371(13)
C30 C29 1.353(13)
C30 C31 1.376(12)
C17 O3 1.344(10)
C32 C31 1.370(11)
C43 C39 1.500(12)
O3 C15 1.432(8)
C15 C14 1.508(10)
